data_7005677
loop_
_publ_author_name
'Chan, Yun Fu'
'Chippindale, Ann M.'
'Colquhoun, Howard M.'
'Drew, Michael G. B.'
'Williams, David J.'

_publ_section_title
;
 Extended-chain, multinuclear transition metal complexes bridged by
 cyanodiazenido(1-), [N=N-C[triple bond, length as m-dash]N]-, ligands.
;
_journal_issue 32
_journal_name_full 'Dalton transactions (Cambridge, England : 2003)'
_journal_page_first 3538
_journal_page_last 3545
_journal_paper_doi 10.1039/b704367h
_journal_year 2007
_chemical_formula_moiety 'C106 H96 Br2 Cl2 N6 P8 Pd W2 . 10(C H CL3)'
_chemical_formula_sum 'C116 H106 Br2 Cl32 N6 P8 Pd W2'
_chemical_formula_weight 3600.15
_chemical_name_systematic
;

?

;
_space_group_IT_number 2
_symmetry_cell_setting triclinic
_symmetry_space_group_name_Hall '-P 1'
_symmetry_space_group_name_H-M 'P -1'
_atom_sites_solution_hydrogens geom
_atom_sites_solution_primary direct
_atom_sites_solution_secondary difmap
_audit_creation_method SHELXL-97
_cell_angle_alpha 81.823(5)
_cell_angle_beta 83.808(5)
_cell_angle_gamma 79.185(5)
_cell_formula_units_Z 1
_cell_length_a 12.4189(8)
_cell_length_b 16.2144(11)
_cell_length_c 18.3904(6)
_cell_measurement_reflns_used 25
_cell_measurement_temperature 293(2)
_cell_measurement_theta_max 27.98
_cell_measurement_theta_min 11.07
_cell_volume 3587.9(4)
_computing_cell_refinement 'Siemens XSCANS'
_computing_data_collection 'Siemens XSCANS'
_computing_data_reduction 'Siemens SHELXTL'
_computing_molecular_graphics 'Siemens SHELXTL'
_computing_publication_material 'Siemens SHELXTL'
_computing_structure_refinement 'SHELXL-97 (Sheldrick, 1997)'
_computing_structure_solution 'SHELXS-97 (Sheldrick, 1990)'
_diffrn_ambient_temperature 293(2)
_diffrn_measured_fraction_theta_full 0.997
_diffrn_measured_fraction_theta_max 0.997
_diffrn_measurement_method '\w scans'
_diffrn_radiation_monochromator graphite
_diffrn_radiation_source 'fine-focus sealed tube'
_diffrn_radiation_type CuK\a
_diffrn_radiation_wavelength 1.54178
_diffrn_reflns_av_R_equivalents 0.0498
_diffrn_reflns_av_sigmaI/netI 0.0599
_diffrn_reflns_limit_h_max 14
_diffrn_reflns_limit_h_min 0
_diffrn_reflns_limit_k_max 18
_diffrn_reflns_limit_k_min -18
_diffrn_reflns_limit_l_max 21
_diffrn_reflns_limit_l_min -20
_diffrn_reflns_number 11832
_diffrn_reflns_theta_full 62.00
_diffrn_reflns_theta_max 62.00
_diffrn_reflns_theta_min 2.44
_diffrn_standards_interval_count 97
_diffrn_standards_number 3
_exptl_absorpt_coefficient_mu 11.251
_exptl_absorpt_correction_T_max 0.7847
_exptl_absorpt_correction_T_min 0.3791
_exptl_absorpt_correction_type empirical
_exptl_crystal_colour red
_exptl_crystal_density_diffrn 1.666
_exptl_crystal_density_method 'not measured'
_exptl_crystal_description 'rhombic needles'
_exptl_crystal_F_000 1772
_exptl_crystal_size_max 0.33
_exptl_crystal_size_mid 0.23
_exptl_crystal_size_min 0.13
_refine_diff_density_max 1.439
_refine_diff_density_min -1.591
_refine_diff_density_rms 0.129
_refine_ls_extinction_coef 0.00026(4)
_refine_ls_extinction_expression Fc^*^=kFc[1+0.001xFc^2^\l^3^/sin(2\q)]^-1/4^
_refine_ls_extinction_method SHELXL
_refine_ls_goodness_of_fit_ref 1.047
_refine_ls_hydrogen_treatment constr
_refine_ls_matrix_type full
_refine_ls_number_parameters 690
_refine_ls_number_reflns 11241
_refine_ls_number_restraints 153
_refine_ls_restrained_S_all 1.041
_refine_ls_R_factor_all 0.0765
_refine_ls_R_factor_gt 0.0551
_refine_ls_shift/su_max 0.004
_refine_ls_shift/su_mean 0.000
_refine_ls_structure_factor_coef Fsqd
_refine_ls_weighting_details 'w=1/[\s^2^(Fo^2^)+(0.0709P)^2^+8.9548P] where P=(Fo^2^+2Fc^2^)/3'
_refine_ls_weighting_scheme calc
_refine_ls_wR_factor_gt 0.1306
_refine_ls_wR_factor_ref 0.1402
_reflns_number_gt 8924
_reflns_number_total 11241
_reflns_threshold_expression >2sigma(I)
_cod_data_source_file b704367h.txt
_cod_data_source_block 3
_cod_depositor_comments
;
The following automatic conversions were performed:
'_symmetry_cell_setting' value 'Triclinic' changed to 'triclinic'
according to '/home/saulius/struct/CIF-dictionaries/cif_core.dic'
dictionary named 'cif_core.dic' version 2.4.1 from
2010-06-29.

'_exptl_absorpt_correction_type' value 'Empirical' changed to
'empirical' according to
'/home/saulius/struct/CIF-dictionaries/cif_core.dic' dictionary named
'cif_core.dic' version 2.4.1 from 2010-06-29.

Automatic conversion script
Id: cif_fix_enum 1527 2010-12-29 10:47:43Z saulius 

The following automatic conversions were performed:

'_refine_ls_weighting_scheme' value 'calc
w=1/[\s^2^(Fo^2^)+(0.0709P)^2^+8.9548P] where P=(Fo^2^+2Fc^2^)/3' was
changed to 'calc'. New tag '_refine_ls_weighting_details' was
created. The value of the new tag was set to
'w=1/[\s^2^(Fo^2^)+(0.0709P)^2^+8.9548P] where P=(Fo^2^+2Fc^2^)/3'.

Automatic conversion script
Id: cif_fix_values 3143 2015-03-26 13:38:13Z robertas 
;
_cod_original_sg_symbol_H-M P-1
_cod_database_code 7005677

loop_
_symmetry_equiv_pos_as_xyz
'x, y, z'
'-x, -y, -z'

loop_
_atom_site_label
_atom_site_type_symbol
_atom_site_fract_x
_atom_site_fract_y
_atom_site_fract_z
_atom_site_U_iso_or_equiv
_atom_site_adp_type
_atom_site_occupancy
_atom_site_calc_flag
_atom_site_refinement_flags
_atom_site_disorder_assembly
_atom_site_disorder_group
W W 0.18117(3) 0.306781(19) 0.216788(16) 0.02707(12) Uani 1 d . . .
Br Br 0.23210(7) 0.16601(5) 0.15713(4) 0.0404(2) Uani 1 d . . .
Pd Pd 0.0000 0.5000 0.5000 0.0441(2) Uani 1 d S . .
Cl Cl -0.1183(2) 0.62264(15) 0.46189(12) 0.0584(5) Uani 1 d . . .
N1 N 0.1494(5) 0.4036(4) 0.2529(3) 0.0336(13) Uani 1 d . . .
N2 N 0.1283(7) 0.4807(4) 0.2723(3) 0.0459(17) Uani 1 d . . .
N3 N 0.0780(8) 0.5016(5) 0.4010(4) 0.056(2) Uani 1 d . . .
C1 C 0.0992(7) 0.4883(5) 0.3405(5) 0.0428(18) Uani 1 d . . .
P1 P 0.31690(16) 0.36014(11) 0.11887(9) 0.0319(4) Uani 1 d . . .
C2 C 0.3509(5) 0.4635(3) 0.1275(3) 0.0417(18) Uani 1 d G . .
C3 C 0.3651(7) 0.5223(4) 0.0660(2) 0.063(3) Uani 1 d G . .
H3A H 0.3546 0.5105 0.0195 0.076 Uiso 1 calc R . .
C4 C 0.3952(8) 0.5987(3) 0.0740(3) 0.087(4) Uani 1 d G . .
H4A H 0.4047 0.6380 0.0329 0.105 Uiso 1 calc R . .
C5 C 0.4109(7) 0.6162(3) 0.1435(4) 0.079(4) Uani 1 d G . .
H5A H 0.4310 0.6674 0.1489 0.095 Uiso 1 calc R . .
C6 C 0.3967(7) 0.5574(4) 0.2050(3) 0.063(3) Uani 1 d G . .
H6A H 0.4073 0.5692 0.2515 0.076 Uiso 1 calc R . .
C7 C 0.3667(6) 0.4810(3) 0.1970(2) 0.054(2) Uani 1 d G . .
H7A H 0.3572 0.4417 0.2381 0.065 Uiso 1 calc R . .
C8 C 0.4505(4) 0.2985(3) 0.0942(3) 0.0381(16) Uani 1 d G . .
C9 C 0.4583(4) 0.2361(3) 0.0484(3) 0.0479(19) Uani 1 d G . .
H9A H 0.3964 0.2294 0.0270 0.057 Uiso 1 calc R . .
C10 C 0.5585(5) 0.1837(3) 0.0345(3) 0.063(3) Uani 1 d G . .
H10A H 0.5637 0.1420 0.0038 0.076 Uiso 1 calc R . .
C11 C 0.6509(4) 0.1938(4) 0.0665(4) 0.072(3) Uani 1 d G . .
H11A H 0.7180 0.1587 0.0572 0.086 Uiso 1 calc R . .
C12 C 0.6431(4) 0.2562(4) 0.1123(4) 0.068(3) Uani 1 d G . .
H12A H 0.7050 0.2629 0.1337 0.082 Uiso 1 calc R . .
C13 C 0.5429(5) 0.3086(3) 0.1262(3) 0.052(2) Uani 1 d G . .
H13A H 0.5377 0.3503 0.1568 0.062 Uiso 1 calc R . .
C14 C 0.2493(7) 0.3792(5) 0.0318(4) 0.0429(18) Uani 1 d . . .
H14A H 0.2914 0.4106 -0.0062 0.051 Uiso 1 calc R . .
H14B H 0.2451 0.3257 0.0154 0.051 Uiso 1 calc R . .
C15 C 0.1344(7) 0.4294(5) 0.0457(4) 0.0439(18) Uani 1 d . . .
H15A H 0.0980 0.4422 0.0003 0.053 Uiso 1 calc R . .
H15B H 0.1386 0.4823 0.0632 0.053 Uiso 1 calc R . .
P2 P 0.05601(16) 0.36492(11) 0.11578(10) 0.0330(4) Uani 1 d . . .
C16 C -0.0688(4) 0.4416(3) 0.1367(3) 0.0370(16) Uani 1 d G . .
C17 C -0.1724(4) 0.4226(3) 0.1327(3) 0.051(2) Uani 1 d G . .
H17A H -0.1790 0.3718 0.1171 0.061 Uiso 1 calc R . .
C18 C -0.2662(3) 0.4795(4) 0.1519(4) 0.060(2) Uani 1 d G . .
H18A H -0.3355 0.4667 0.1492 0.072 Uiso 1 calc R . .
C19 C -0.2563(4) 0.5554(4) 0.1752(4) 0.062(3) Uani 1 d G . .
H19A H -0.3191 0.5934 0.1881 0.075 Uiso 1 calc R . .
C20 C -0.1528(5) 0.5745(3) 0.1793(3) 0.060(2) Uani 1 d G . .
H20A H -0.1462 0.6253 0.1948 0.072 Uiso 1 calc R . .
C21 C -0.0590(4) 0.5176(3) 0.1600(3) 0.0427(18) Uani 1 d G . .
H21A H 0.0103 0.5303 0.1627 0.051 Uiso 1 calc R . .
C22 C 0.0038(5) 0.2974(3) 0.0608(3) 0.0391(16) Uani 1 d G . .
C23 C -0.0206(6) 0.3257(3) -0.0115(3) 0.066(3) Uani 1 d G . .
H23A H -0.0101 0.3795 -0.0328 0.079 Uiso 1 calc R . .
C24 C -0.0606(7) 0.2737(5) -0.0521(2) 0.081(4) Uani 1 d G . .
H24A H -0.0770 0.2927 -0.1004 0.097 Uiso 1 calc R . .
C25 C -0.0763(6) 0.1933(4) -0.0203(3) 0.076(3) Uani 1 d G . .
H25A H -0.1031 0.1585 -0.0475 0.092 Uiso 1 calc R . .
C26 C -0.0519(6) 0.1649(3) 0.0520(4) 0.062(3) Uani 1 d G . .
H26A H -0.0623 0.1112 0.0732 0.074 Uiso 1 calc R . .
C27 C -0.0118(5) 0.2170(3) 0.0925(2) 0.0465(19) Uani 1 d G . .
H27A H 0.0045 0.1980 0.1409 0.056 Uiso 1 calc R . .
P3 P 0.05146(15) 0.23586(11) 0.30961(9) 0.0310(4) Uani 1 d . . .
C28 C -0.0489(4) 0.3065(3) 0.3630(3) 0.0358(16) Uani 1 d G . .
C29 C -0.0850(5) 0.2804(3) 0.4353(3) 0.059(2) Uani 1 d G . .
H29A H -0.0565 0.2268 0.4578 0.071 Uiso 1 calc R . .
C30 C -0.1636(6) 0.3344(4) 0.4740(2) 0.073(3) Uani 1 d G . .
H30A H -0.1877 0.3169 0.5224 0.087 Uiso 1 calc R . .
C31 C -0.2061(5) 0.4145(4) 0.4404(3) 0.060(3) Uani 1 d G . .
H31A H -0.2587 0.4506 0.4663 0.072 Uiso 1 calc R . .
C32 C -0.1700(5) 0.4406(3) 0.3681(3) 0.055(2) Uani 1 d G . .
H32A H -0.1984 0.4942 0.3456 0.066 Uiso 1 calc R . .
C33 C -0.0914(5) 0.3866(3) 0.3294(2) 0.0474(19) Uani 1 d G . .
H33A H -0.0672 0.4041 0.2810 0.057 Uiso 1 calc R . .
C34 C -0.0318(4) 0.1624(3) 0.2866(3) 0.0371(16) Uani 1 d G . .
C35 C 0.0179(3) 0.0806(3) 0.2749(3) 0.0448(18) Uani 1 d G . .
H35A H 0.0928 0.0629 0.2796 0.054 Uiso 1 calc R . .
C36 C -0.0443(5) 0.0251(3) 0.2561(4) 0.060(3) Uani 1 d G . .
H36A H -0.0110 -0.0296 0.2482 0.072 Uiso 1 calc R . .
C37 C -0.1562(5) 0.0515(3) 0.2490(4) 0.060(2) Uani 1 d G . .
H37A H -0.1979 0.0144 0.2364 0.072 Uiso 1 calc R . .
C38 C -0.2059(3) 0.1333(4) 0.2607(4) 0.058(2) Uani 1 d G . .
H38A H -0.2808 0.1509 0.2559 0.069 Uiso 1 calc R . .
C39 C -0.1437(4) 0.1887(3) 0.2795(3) 0.050(2) Uani 1 d G . .
H39A H -0.1770 0.2434 0.2873 0.060 Uiso 1 calc R . .
C40 C 0.1339(7) 0.1706(5) 0.3806(4) 0.0439(18) Uani 1 d . . .
H40A H 0.0867 0.1561 0.4243 0.053 Uiso 1 calc R . .
H40B H 0.1719 0.1186 0.3625 0.053 Uiso 1 calc R . .
C41 C 0.2172(7) 0.2212(6) 0.3993(4) 0.0431(18) Uani 1 d . . .
H41A H 0.2599 0.1891 0.4384 0.052 Uiso 1 calc R . .
H41B H 0.1792 0.2739 0.4162 0.052 Uiso 1 calc R . .
P4 P 0.30833(16) 0.24323(11) 0.31622(10) 0.0339(4) Uani 1 d . . .
C42 C 0.3946(4) 0.3102(3) 0.3461(3) 0.0397(17) Uani 1 d G . .
C43 C 0.3450(4) 0.3777(4) 0.3839(3) 0.050(2) Uani 1 d G . .
H43A H 0.2698 0.3855 0.3974 0.060 Uiso 1 calc R . .
C44 C 0.4078(5) 0.4334(4) 0.4016(4) 0.068(3) Uani 1 d G . .
H44A H 0.3746 0.4785 0.4270 0.081 Uiso 1 calc R . .
C45 C 0.5202(5) 0.4216(4) 0.3814(5) 0.078(4) Uani 1 d G . .
H45A H 0.5622 0.4589 0.3933 0.093 Uiso 1 calc R . .
C46 C 0.5698(4) 0.3542(4) 0.3435(5) 0.080(4) Uani 1 d G . .
H46A H 0.6451 0.3463 0.3300 0.096 Uiso 1 calc R . .
C47 C 0.5070(4) 0.2985(3) 0.3259(4) 0.057(2) Uani 1 d G . .
H47A H 0.5402 0.2533 0.3005 0.069 Uiso 1 calc R . .
C48 C 0.4022(4) 0.1427(3) 0.3094(3) 0.0410(17) Uani 1 d G . .
C49 C 0.4621(4) 0.1288(3) 0.2426(2) 0.0434(18) Uani 1 d G . .
H49A H 0.4519 0.1693 0.2016 0.052 Uiso 1 calc R . .
C50 C 0.5374(5) 0.0543(3) 0.2371(3) 0.054(2) Uani 1 d G . .
H50A H 0.5775 0.0450 0.1925 0.065 Uiso 1 calc R . .
C51 C 0.5527(5) -0.0063(3) 0.2984(4) 0.072(3) Uani 1 d G . .
H51A H 0.6030 -0.0561 0.2948 0.086 Uiso 1 calc R . .
C52 C 0.4927(6) 0.0076(4) 0.3652(3) 0.085(4) Uani 1 d G . .
H52A H 0.5030 -0.0329 0.4062 0.102 Uiso 1 calc R . .
C53 C 0.4175(6) 0.0821(4) 0.3707(3) 0.065(3) Uani 1 d G . .
H53A H 0.3773 0.0914 0.4154 0.078 Uiso 1 calc R . .
C54 C 0.2026(7) -0.0595(4) 0.5455(5) 0.100(5) Uani 1 d D . .
H54A H 0.1556 -0.0806 0.5877 0.120 Uiso 1 calc R . .
Cl1 Cl 0.2179(4) 0.0413(2) 0.55729(19) 0.1076(13) Uani 1 d D . .
Cl2 Cl 0.3270(6) -0.1278(4) 0.5434(5) 0.194(3) Uani 1 d D . .
Cl3 Cl 0.1387(8) -0.0584(4) 0.4666(3) 0.203(4) Uani 1 d D . .
C55 C 0.2367(5) 0.1041(3) -0.0366(4) 0.067(3) Uani 1 d D . .
H55A H 0.1921 0.1203 0.0082 0.080 Uiso 1 calc R . .
Cl4 Cl 0.1671(4) 0.0405(3) -0.0750(3) 0.1326(18) Uani 1 d D . .
Cl5 Cl 0.3616(3) 0.0487(2) -0.0092(2) 0.0987(11) Uani 1 d D . .
Cl6 Cl 0.2512(4) 0.1969(2) -0.0930(2) 0.1113(13) Uani 1 d D . .
C56 C 0.3235(4) -0.0691(6) 0.1953(3) 0.082(4) Uani 1 d D . .
H56A H 0.3326 -0.0098 0.1837 0.099 Uiso 1 calc R . .
Cl7 Cl 0.2171(5) -0.0822(4) 0.1473(3) 0.152(2) Uani 1 d D . .
Cl8 Cl 0.4461(4) -0.1304(3) 0.1669(3) 0.1353(18) Uani 1 d D . .
Cl9 Cl 0.2894(5) -0.0870(4) 0.2889(2) 0.1405(19) Uani 1 d D . .
C57 C 0.0235(7) 0.7347(5) 0.3169(4) 0.121(7) Uani 1 d D . .
H57A H -0.0110 0.6906 0.3475 0.146 Uiso 1 calc R . .
Cl10 Cl 0.0315(5) 0.8129(2) 0.3697(2) 0.1190(16) Uani 1 d D . .
Cl11 Cl -0.0562(9) 0.7782(5) 0.2449(4) 0.225(5) Uani 1 d D . .
Cl12 Cl 0.1536(8) 0.6906(3) 0.2833(5) 0.253(6) Uani 1 d D . .
C58 C 0.6393(13) -0.2987(8) 0.3935(7) 0.090(8) Uani 0.55 d PD A 1
H58A H 0.6999 -0.3299 0.4218 0.108 Uiso 0.55 calc PR A 1
Cl13 Cl 0.5593(18) -0.2230(11) 0.4425(9) 0.160(8) Uani 0.55 d PD A 1
Cl14 Cl 0.5561(15) -0.3666(7) 0.3760(10) 0.179(6) Uani 0.55 d PD A 1
Cl15 Cl 0.6897(15) -0.2494(8) 0.3109(9) 0.194(8) Uani 0.55 d PD A 1
C58A C 0.6038(19) -0.3125(13) 0.4109(10) 0.122(16) Uiso 0.45 d PD B 2
H58B H 0.6546 -0.3571 0.4378 0.147 Uiso 0.45 calc PR B 2
Cl16 Cl 0.4692(19) -0.3282(17) 0.4261(17) 0.255(12) Uani 0.45 d PD B 2
Cl17 Cl 0.633(2) -0.307(2) 0.3165(10) 0.268(14) Uani 0.45 d PD B 2
Cl18 Cl 0.603(2) -0.2136(10) 0.4355(12) 0.202(14) Uani 0.45 d PD B 2

loop_
_atom_site_aniso_label
_atom_site_aniso_U_11
_atom_site_aniso_U_22
_atom_site_aniso_U_33
_atom_site_aniso_U_23
_atom_site_aniso_U_13
_atom_site_aniso_U_12
W 0.03438(18) 0.02147(16) 0.02631(17) -0.00023(10) 0.00230(11) -0.01212(11)
Br 0.0476(5) 0.0294(4) 0.0467(4) -0.0076(3) 0.0026(3) -0.0145(3)
Pd 0.0572(5) 0.0439(4) 0.0343(4) -0.0164(3) 0.0030(4) -0.0119(4)
Cl 0.0731(15) 0.0513(12) 0.0476(11) -0.0115(9) 0.0020(10) -0.0028(10)
N1 0.043(3) 0.022(3) 0.034(3) 0.007(2) 0.004(3) -0.016(2)
N2 0.080(5) 0.026(3) 0.032(3) -0.009(2) 0.006(3) -0.012(3)
N3 0.080(6) 0.046(4) 0.039(4) -0.011(3) 0.011(4) -0.004(4)
C1 0.050(5) 0.030(4) 0.045(5) -0.005(3) 0.003(4) -0.002(3)
P1 0.0402(10) 0.0269(8) 0.0291(8) -0.0001(6) 0.0090(7) -0.0161(7)
C2 0.051(5) 0.027(4) 0.046(4) -0.002(3) 0.010(4) -0.013(3)
C3 0.103(8) 0.039(5) 0.052(5) -0.002(4) 0.012(5) -0.036(5)
C4 0.147(13) 0.045(6) 0.075(7) 0.001(5) 0.027(8) -0.059(7)
C5 0.097(9) 0.036(5) 0.108(9) -0.009(5) 0.018(7) -0.040(6)
C6 0.094(8) 0.044(5) 0.065(6) -0.022(4) 0.004(5) -0.038(5)
C7 0.075(6) 0.041(5) 0.050(5) -0.002(4) 0.006(4) -0.028(4)
C8 0.041(4) 0.032(4) 0.040(4) 0.005(3) 0.006(3) -0.013(3)
C9 0.049(5) 0.041(4) 0.052(5) -0.006(4) 0.008(4) -0.014(4)
C10 0.058(6) 0.043(5) 0.084(7) -0.016(5) 0.024(5) -0.006(4)
C11 0.054(6) 0.045(5) 0.107(9) -0.004(5) 0.022(6) -0.002(4)
C12 0.042(5) 0.065(6) 0.096(8) 0.009(6) -0.008(5) -0.020(5)
C13 0.052(5) 0.042(4) 0.063(5) -0.002(4) 0.005(4) -0.018(4)
C14 0.051(5) 0.044(4) 0.031(4) 0.005(3) 0.009(3) -0.015(4)
C15 0.048(5) 0.044(4) 0.037(4) 0.011(3) -0.004(3) -0.014(4)
P2 0.0421(10) 0.0281(8) 0.0287(8) 0.0022(7) 0.0000(7) -0.0113(7)
C16 0.050(4) 0.032(4) 0.030(3) 0.006(3) -0.001(3) -0.016(3)
C17 0.046(5) 0.048(5) 0.056(5) -0.003(4) 0.000(4) -0.008(4)
C18 0.047(5) 0.059(6) 0.073(6) -0.010(5) -0.002(5) -0.005(4)
C19 0.062(6) 0.062(6) 0.055(5) -0.008(4) 0.003(5) 0.009(5)
C20 0.083(7) 0.040(5) 0.051(5) -0.005(4) -0.007(5) 0.001(5)
C21 0.050(5) 0.031(4) 0.043(4) 0.000(3) -0.006(3) -0.001(3)
C22 0.044(4) 0.037(4) 0.034(4) -0.005(3) 0.003(3) -0.007(3)
C23 0.096(8) 0.067(6) 0.043(5) 0.001(4) -0.018(5) -0.032(6)
C24 0.110(10) 0.105(9) 0.041(5) -0.023(6) -0.017(6) -0.036(8)
C25 0.074(7) 0.105(9) 0.068(7) -0.047(7) 0.009(6) -0.040(7)
C26 0.061(6) 0.059(6) 0.075(7) -0.019(5) -0.004(5) -0.027(5)
C27 0.053(5) 0.049(5) 0.044(4) -0.003(4) -0.008(4) -0.025(4)
P3 0.0362(9) 0.0281(8) 0.0290(8) 0.0037(6) 0.0032(7) -0.0154(7)
C28 0.040(4) 0.038(4) 0.033(4) -0.002(3) 0.004(3) -0.020(3)
C29 0.075(7) 0.050(5) 0.044(5) 0.002(4) 0.013(4) -0.003(5)
C30 0.086(8) 0.092(8) 0.032(4) -0.007(5) 0.012(5) -0.006(6)
C31 0.054(5) 0.086(7) 0.049(5) -0.039(5) 0.013(4) -0.019(5)
C32 0.055(5) 0.048(5) 0.061(5) -0.016(4) 0.012(4) -0.004(4)
C33 0.057(5) 0.042(4) 0.042(4) -0.004(3) 0.006(4) -0.009(4)
C34 0.045(4) 0.034(4) 0.031(3) 0.004(3) 0.003(3) -0.015(3)
C35 0.045(4) 0.032(4) 0.058(5) -0.003(3) 0.005(4) -0.015(3)
C36 0.076(7) 0.042(5) 0.068(6) -0.011(4) 0.009(5) -0.029(5)
C37 0.067(6) 0.053(5) 0.069(6) -0.012(5) 0.002(5) -0.034(5)
C38 0.052(5) 0.071(6) 0.059(5) -0.009(5) -0.007(4) -0.032(5)
C39 0.048(5) 0.050(5) 0.054(5) -0.008(4) 0.002(4) -0.016(4)
C40 0.049(5) 0.042(4) 0.039(4) 0.014(3) -0.001(3) -0.019(4)
C41 0.045(4) 0.054(5) 0.030(4) 0.009(3) -0.005(3) -0.017(4)
P4 0.0377(10) 0.0310(9) 0.0338(9) 0.0010(7) -0.0008(7) -0.0126(8)
C42 0.041(4) 0.041(4) 0.041(4) -0.003(3) -0.003(3) -0.017(3)
C43 0.054(5) 0.057(5) 0.046(4) -0.016(4) -0.010(4) -0.017(4)
C44 0.062(6) 0.065(6) 0.083(7) -0.035(6) -0.003(5) -0.012(5)
C45 0.057(6) 0.065(7) 0.128(10) -0.048(7) -0.009(6) -0.026(5)
C46 0.045(6) 0.081(8) 0.128(11) -0.052(7) -0.004(6) -0.022(5)
C47 0.043(5) 0.050(5) 0.084(7) -0.025(5) -0.002(5) -0.009(4)
C48 0.038(4) 0.036(4) 0.049(4) 0.003(3) -0.002(3) -0.017(3)
C49 0.036(4) 0.030(4) 0.063(5) -0.006(3) -0.006(4) -0.001(3)
C50 0.046(5) 0.035(4) 0.080(6) -0.012(4) 0.005(4) -0.007(4)
C51 0.059(6) 0.036(5) 0.112(9) 0.004(5) -0.005(6) 0.002(4)
C52 0.090(9) 0.055(6) 0.089(8) 0.029(6) 0.001(7) 0.009(6)
C53 0.073(7) 0.054(6) 0.053(5) 0.017(4) 0.004(5) 0.004(5)
C54 0.132(13) 0.092(10) 0.067(8) 0.013(7) 0.011(8) -0.026(9)
Cl1 0.158(4) 0.092(2) 0.0713(19) 0.0082(17) -0.002(2) -0.036(2)
Cl2 0.157(6) 0.133(5) 0.256(8) -0.013(5) 0.075(6) 0.009(4)
Cl3 0.384(12) 0.138(4) 0.123(4) 0.038(3) -0.094(6) -0.140(6)
C55 0.081(7) 0.058(6) 0.068(6) -0.030(5) 0.004(5) -0.019(5)
Cl4 0.130(4) 0.100(3) 0.195(5) -0.080(3) -0.031(3) -0.033(3)
Cl5 0.099(3) 0.0664(18) 0.129(3) -0.0196(18) -0.009(2) -0.0055(17)
Cl6 0.159(4) 0.074(2) 0.105(3) -0.0030(18) -0.037(3) -0.022(2)
C56 0.106(10) 0.067(7) 0.084(8) -0.020(6) 0.008(7) -0.041(7)
Cl7 0.142(4) 0.199(6) 0.146(4) -0.067(4) -0.015(3) -0.071(4)
Cl8 0.117(3) 0.140(4) 0.156(4) -0.080(3) 0.024(3) -0.014(3)
Cl9 0.128(4) 0.200(6) 0.088(3) -0.017(3) 0.018(3) -0.031(4)
C57 0.23(2) 0.068(8) 0.074(8) -0.015(7) 0.028(11) -0.067(11)
Cl10 0.219(5) 0.0691(19) 0.074(2) -0.0114(15) -0.024(3) -0.030(3)
Cl11 0.369(13) 0.230(8) 0.128(5) -0.006(5) -0.084(6) -0.162(9)
Cl12 0.333(11) 0.080(3) 0.284(9) -0.003(4) 0.177(9) -0.007(5)
C58 0.11(2) 0.038(10) 0.12(2) -0.004(11) -0.022(17) 0.000(12)
Cl13 0.247(18) 0.096(9) 0.118(9) -0.030(6) 0.015(11) 0.017(9)
Cl14 0.224(15) 0.112(7) 0.232(15) -0.033(8) -0.081(13) -0.061(9)
Cl15 0.229(16) 0.106(7) 0.204(14) 0.015(8) 0.069(12) 0.007(8)
Cl16 0.180(19) 0.23(2) 0.35(3) 0.01(2) -0.01(2) -0.072(18)
Cl17 0.26(3) 0.42(4) 0.147(14) -0.17(2) 0.062(15) -0.07(3)
Cl18 0.35(3) 0.050(5) 0.22(2) -0.039(9) -0.21(2) 0.040(11)

loop_
_atom_type_symbol
_atom_type_description
_atom_type_scat_dispersion_real
_atom_type_scat_dispersion_imag
_atom_type_scat_source
C C 0.0181 0.0091 'International Tables Vol C Tables 4.2.6.8 and 6.1.1.4'
H H 0.0000 0.0000 'International Tables Vol C Tables 4.2.6.8 and 6.1.1.4'
N N 0.0311 0.0180 'International Tables Vol C Tables 4.2.6.8 and 6.1.1.4'
P P 0.2955 0.4335 'International Tables Vol C Tables 4.2.6.8 and 6.1.1.4'
Cl Cl 0.3639 0.7018 'International Tables Vol C Tables 4.2.6.8 and 6.1.1.4'
Br Br -0.6763 1.2805 'International Tables Vol C Tables 4.2.6.8 and 6.1.1.4'
Pd Pd 0.1215 3.9337 'International Tables Vol C Tables 4.2.6.8 and 6.1.1.4'
W W -5.4734 5.5774 'International Tables Vol C Tables 4.2.6.8 and 6.1.1.4'

loop_
_geom_angle_atom_site_label_1
_geom_angle_atom_site_label_2
_geom_angle_atom_site_label_3
_geom_angle
_geom_angle_site_symmetry_1
_geom_angle_site_symmetry_3
_geom_angle_publ_flag
N1 W P1 92.51(18) . . ?
N1 W P2 90.3(2) . . ?
P1 W P2 80.13(6) . . ?
N1 W P3 94.43(18) . . ?
P1 W P3 173.04(6) . . ?
P2 W P3 100.26(6) . . ?
N1 W P4 91.8(2) . . ?
P1 W P4 99.80(6) . . ?
P2 W P4 177.86(6) . . ?
P3 W P4 79.54(6) . . ?
N1 W Br 177.31(17) . . ?
P1 W Br 84.97(4) . . ?
P2 W Br 88.31(5) . . ?
P3 W Br 88.10(5) . . ?
P4 W Br 89.55(5) . . ?
N3 Pd N3 180.000(2) . 2_566 ?
N3 Pd Cl 89.5(2) . 2_566 ?
N3 Pd Cl 90.5(2) 2_566 2_566 ?
N3 Pd Cl 90.5(2) . . ?
N3 Pd Cl 89.5(2) 2_566 . ?
Cl Pd Cl 180.0 2_566 . ?
N2 N1 W 173.4(5) . . ?
C1 N2 N1 117.6(6) . . ?
C1 N3 Pd 158.8(8) . . ?
N3 C1 N2 173.6(9) . . ?
C8 P1 C2 102.6(3) . . ?
C8 P1 C14 103.1(3) . . ?
C2 P1 C14 103.5(3) . . ?
C8 P1 W 123.25(18) . . ?
C2 P1 W 115.96(19) . . ?
C14 P1 W 106.2(2) . . ?
C3 C2 C7 120.0 . . ?
C3 C2 P1 121.4(3) . . ?
C7 C2 P1 118.6(3) . . ?
C4 C3 C2 120.0 . . ?
C3 C4 C5 120.0 . . ?
C6 C5 C4 120.0 . . ?
C7 C6 C5 120.0 . . ?
C6 C7 C2 120.0 . . ?
C9 C8 C13 120.0 . . ?
C9 C8 P1 119.7(3) . . ?
C13 C8 P1 120.1(3) . . ?
C8 C9 C10 120.0 . . ?
C11 C10 C9 120.0 . . ?
C10 C11 C12 120.0 . . ?
C11 C12 C13 120.0 . . ?
C12 C13 C8 120.0 . . ?
C15 C14 P1 108.2(5) . . ?
C14 C15 P2 108.3(5) . . ?
C22 P2 C16 101.6(3) . . ?
C22 P2 C15 103.0(3) . . ?
C16 P2 C15 101.8(3) . . ?
C22 P2 W 122.97(19) . . ?
C16 P2 W 118.37(18) . . ?
C15 P2 W 106.3(3) . . ?
C17 C16 C21 120.0 . . ?
C17 C16 P2 120.6(3) . . ?
C21 C16 P2 119.4(3) . . ?
C18 C17 C16 120.0 . . ?
C19 C18 C17 120.0 . . ?
C18 C19 C20 120.0 . . ?
C21 C20 C19 120.0 . . ?
C20 C21 C16 120.0 . . ?
C23 C22 C27 120.0 . . ?
C23 C22 P2 120.9(3) . . ?
C27 C22 P2 119.1(3) . . ?
C24 C23 C22 120.0 . . ?
C25 C24 C23 120.0 . . ?
C24 C25 C26 120.0 . . ?
C27 C26 C25 120.0 . . ?
C26 C27 C22 120.0 . . ?
C28 P3 C40 102.8(3) . . ?
C28 P3 C34 102.5(3) . . ?
C40 P3 C34 102.4(3) . . ?
C28 P3 W 115.72(17) . . ?
C40 P3 W 107.4(3) . . ?
C34 P3 W 123.53(18) . . ?
C29 C28 C33 120.0 . . ?
C29 C28 P3 121.1(3) . . ?
C33 C28 P3 118.9(3) . . ?
C28 C29 C30 120.0 . . ?
C31 C30 C29 120.0 . . ?
C30 C31 C32 120.0 . . ?
C33 C32 C31 120.0 . . ?
C32 C33 C28 120.0 . . ?
C35 C34 C39 120.0 . . ?
C35 C34 P3 119.7(3) . . ?
C39 C34 P3 120.3(3) . . ?
C34 C35 C36 120.0 . . ?
C35 C36 C37 120.0 . . ?
C38 C37 C36 120.0 . . ?
C39 C38 C37 120.0 . . ?
C38 C39 C34 120.0 . . ?
C41 C40 P3 108.2(5) . . ?
C40 C41 P4 108.5(5) . . ?
C48 P4 C42 103.3(3) . . ?
C48 P4 C41 103.8(3) . . ?
C42 P4 C41 102.8(3) . . ?
C48 P4 W 121.1(2) . . ?
C42 P4 W 118.3(2) . . ?
C41 P4 W 105.1(3) . . ?
C43 C42 C47 120.0 . . ?
C43 C42 P4 119.1(3) . . ?
C47 C42 P4 120.6(3) . . ?
C44 C43 C42 120.0 . . ?
C43 C44 C45 120.0 . . ?
C44 C45 C46 120.0 . . ?
C45 C46 C47 120.0 . . ?
C46 C47 C42 120.0 . . ?
C49 C48 C53 120.0 . . ?
C49 C48 P4 119.1(3) . . ?
C53 C48 P4 120.8(3) . . ?
C50 C49 C48 120.0 . . ?
C49 C50 C51 120.0 . . ?
C50 C51 C52 120.0 . . ?
C53 C52 C51 120.0 . . ?
C52 C53 C48 120.0 . . ?
Cl2 C54 Cl3 110.2(7) . . ?
Cl2 C54 Cl1 111.6(5) . . ?
Cl3 C54 Cl1 111.0(4) . . ?
Cl5 C55 Cl4 111.1(4) . . ?
Cl5 C55 Cl6 111.8(4) . . ?
Cl4 C55 Cl6 113.0(4) . . ?
Cl9 C56 Cl7 110.2(4) . . ?
Cl9 C56 Cl8 113.2(4) . . ?
Cl7 C56 Cl8 111.3(5) . . ?
Cl10 C57 Cl12 110.1(5) . . ?
Cl10 C57 Cl11 109.0(4) . . ?
Cl12 C57 Cl11 110.2(8) . . ?
Cl13 C58 Cl15 108.7(11) . . ?
Cl13 C58 Cl14 107.8(11) . . ?
Cl15 C58 Cl14 109.1(11) . . ?
Cl18 C58A Cl16 105.6(18) . . ?
Cl18 C58A Cl17 107.7(14) . . ?
Cl16 C58A Cl17 104.9(17) . . ?

loop_
_geom_bond_atom_site_label_1
_geom_bond_atom_site_label_2
_geom_bond_distance
_geom_bond_site_symmetry_2
_geom_bond_publ_flag
W N1 1.752(6) . ?
W P1 2.5064(16) . ?
W P2 2.5159(19) . ?
W P3 2.5248(16) . ?
W P4 2.5250(19) . ?
W Br 2.6143(8) . ?
Pd N3 1.968(7) . ?
Pd N3 1.968(7) 2_566 ?
Pd Cl 2.309(2) 2_566 ?
Pd Cl 2.309(2) . ?
N1 N2 1.320(9) . ?
N2 C1 1.284(10) . ?
N3 C1 1.155(11) . ?
P1 C8 1.817(4) . ?
P1 C2 1.834(4) . ?
P1 C14 1.848(8) . ?
C2 C3 1.3900 . ?
C2 C7 1.3900 . ?
C3 C4 1.3900 . ?
C4 C5 1.3900 . ?
C5 C6 1.3900 . ?
C6 C7 1.3900 . ?
C8 C9 1.3900 . ?
C8 C13 1.3900 . ?
C9 C10 1.3900 . ?
C10 C11 1.3900 . ?
C11 C12 1.3900 . ?
C12 C13 1.3900 . ?
C14 C15 1.520(12) . ?
C15 P2 1.852(8) . ?
P2 C22 1.834(4) . ?
P2 C16 1.839(4) . ?
C16 C17 1.3900 . ?
C16 C21 1.3900 . ?
C17 C18 1.3900 . ?
C18 C19 1.3900 . ?
C19 C20 1.3900 . ?
C20 C21 1.3900 . ?
C22 C23 1.3900 . ?
C22 C27 1.3900 . ?
C23 C24 1.3900 . ?
C24 C25 1.3900 . ?
C25 C26 1.3900 . ?
C26 C27 1.3900 . ?
P3 C28 1.830(4) . ?
P3 C40 1.833(8) . ?
P3 C34 1.835(4) . ?
C28 C29 1.3900 . ?
C28 C33 1.3900 . ?
C29 C30 1.3900 . ?
C30 C31 1.3900 . ?
C31 C32 1.3900 . ?
C32 C33 1.3900 . ?
C34 C35 1.3900 . ?
C34 C39 1.3900 . ?
C35 C36 1.3900 . ?
C36 C37 1.3900 . ?
C37 C38 1.3900 . ?
C38 C39 1.3900 . ?
C40 C41 1.530(11) . ?
C41 P4 1.835(8) . ?
P4 C48 1.829(4) . ?
P4 C42 1.834(4) . ?
C42 C43 1.3900 . ?
C42 C47 1.3900 . ?
C43 C44 1.3900 . ?
C44 C45 1.3900 . ?
C45 C46 1.3900 . ?
C46 C47 1.3900 . ?
C48 C49 1.3900 . ?
C48 C53 1.3900 . ?
C49 C50 1.3900 . ?
C50 C51 1.3900 . ?
C51 C52 1.3900 . ?
C52 C53 1.3900 . ?
C54 Cl2 1.724(4) . ?
C54 Cl3 1.725(4) . ?
C54 Cl1 1.727(4) . ?
C55 Cl5 1.728(4) . ?
C55 Cl4 1.728(4) . ?
C55 Cl6 1.729(4) . ?
C56 Cl9 1.724(4) . ?
C56 Cl7 1.727(4) . ?
C56 Cl8 1.728(4) . ?
C57 Cl10 1.726(4) . ?
C57 Cl12 1.727(4) . ?
C57 Cl11 1.728(4) . ?
C58 Cl13 1.724(4) . ?
C58 Cl15 1.725(4) . ?
C58 Cl14 1.725(4) . ?
C58A Cl18 1.725(4) . ?
C58A Cl16 1.726(4) . ?
C58A Cl17 1.726(4) . ?
